data_4318489
loop_
_publ_author_name
'Yoshiki Ohgo'
'Saburo Neya'
'Takahisa Ikeue'
'Masashi Takahashi'
'Masuo Takeda'
'Noriaki Funasaki'
'Mikio Nakamura'

_publ_contact_author_address
;
Department of Chemistry
Toho University 
5-21-16 Omorinishi Ota-ku Tokyo 143 Japan
;
_publ_contact_author_email yohgo@med.toho-u.ac.jp
_publ_contact_author_fax '81 3 5493 5430'
_publ_contact_author_name 'Ohgo, Yoshiki'
_publ_contact_author_phone '81 3 3762 4151 x2551'
_publ_section_title
;
 Molecular Structures of Five-Coordinated Halide Ligated Iron(III)
 Porphyrin, Porphycene, and Corrphycene Complexes
;
_journal_name_full 'Inorganic Chemistry'
_journal_page_first 4627
_journal_page_last 4629
_journal_paper_doi 10.1021/ic0256866
_journal_volume 41
_journal_year 2002
_chemical_formula_sum 'C32 H36 Br Fe N4'
_chemical_formula_weight 612.41
_chemical_name_common porphyrin
_chemical_name_systematic
; 
Bromo[2,7,12,17-tetraethyl-3,8,13,18-
tetramethylporphyrinato]iron(III)
;
_space_group_IT_number 2
_symmetry_cell_setting triclinic
_symmetry_space_group_name_Hall '-P 1'
_symmetry_space_group_name_H-M 'P -1'
_atom_sites_solution_hydrogens geom
_atom_sites_solution_primary direct
_atom_sites_solution_secondary difmap
_audit_creation_method SHELXL-97
_cell_angle_alpha 91.191(7)
_cell_angle_beta 92.289(3)
_cell_angle_gamma 98.406(8)
_cell_formula_units_Z 4
_cell_length_a 10.3871(7)
_cell_length_b 14.6242(15)
_cell_length_c 18.8842(8)
_cell_measurement_reflns_used 16250
_cell_measurement_temperature 298
_cell_measurement_theta_max 50.7
_cell_measurement_theta_min 2.8
_cell_volume 2834.5(4)
_computing_cell_refinement
;
MSC/AFC Diffractometer Control Software
;
_computing_data_collection
;
MSC/AFC Diffractometer Control Software 
(Molecular Structure Corporation, 1992a)
;
_computing_data_reduction
;
MSC/AFC Diffractometer Control Software. Data Reduction: 
TEXSAN (Molecular Structure Corporation, 1992b)
;
_computing_molecular_graphics 'SV (Nemoto & Ohashi, 1993)'
_computing_publication_material SHELXL-97
_computing_structure_refinement 'SHELXL-97 (Sheldrick, 1997)'
_computing_structure_solution 'SIR-97(Altomare, A. et al., 1999)'
_diffrn_ambient_temperature 298
_diffrn_detector_area_resol_mean 10
_diffrn_measured_fraction_theta_full 0.796
_diffrn_measured_fraction_theta_max 0.796
_diffrn_measurement_device_type 'RIGAKU RAXIS-RAPID Imaging Plate'
_diffrn_measurement_method \w-scan
_diffrn_radiation_monochromator graphite
_diffrn_radiation_source 'rotating anode'
_diffrn_radiation_type MoK\a
_diffrn_radiation_wavelength 0.71069
_diffrn_reflns_av_R_equivalents 0.0881
_diffrn_reflns_av_sigmaI/netI 0.0546
_diffrn_reflns_limit_h_max 12
_diffrn_reflns_limit_h_min -12
_diffrn_reflns_limit_k_max 17
_diffrn_reflns_limit_k_min -17
_diffrn_reflns_limit_l_max 22
_diffrn_reflns_limit_l_min -22
_diffrn_reflns_number 10216
_diffrn_reflns_theta_full 25.35
_diffrn_reflns_theta_max 25.35
_diffrn_reflns_theta_min 2.16
_exptl_absorpt_coefficient_mu 1.970
_exptl_absorpt_correction_T_max 0.674
_exptl_absorpt_correction_T_min 0.543
_exptl_absorpt_correction_type multi-scan
_exptl_absorpt_process_details
; 
ABSCOR(Higashi et al., 1968)
;
_exptl_crystal_colour purple
_exptl_crystal_density_diffrn 1.435
_exptl_crystal_density_method 'not measured'
_exptl_crystal_description prismatic
_exptl_crystal_F_000 1268
_exptl_crystal_size_max 0.3
_exptl_crystal_size_mid 0.3
_exptl_crystal_size_min 0.2
_refine_diff_density_max 0.727
_refine_diff_density_min -0.801
_refine_diff_density_rms 0.117
_refine_ls_extinction_coef 0.0104(18)
_refine_ls_extinction_expression Fc^*^=kFc[1+0.001xFc^2^\l^3^/sin(2\q)]^-1/4^
_refine_ls_extinction_method SHELXL
_refine_ls_goodness_of_fit_ref 0.942
_refine_ls_hydrogen_treatment constr
_refine_ls_matrix_type full
_refine_ls_number_parameters 710
_refine_ls_number_reflns 9897
_refine_ls_number_restraints 0
_refine_ls_restrained_S_all 0.942
_refine_ls_R_factor_all 0.1462
_refine_ls_R_factor_gt 0.0944
_refine_ls_shift/su_max 0.001
_refine_ls_shift/su_mean 0.000
_refine_ls_structure_factor_coef Fsqd
_refine_ls_weighting_details 'calc w=1/[\s^2^(Fo^2^)+(0.1938P)^2^] where P=(Fo^2^+2Fc^2^)/3'
_refine_ls_weighting_scheme calc
_refine_ls_wR_factor_gt 0.2273
_refine_ls_wR_factor_ref 0.2684
_reflns_number_gt 7423
_reflns_number_total 9897
_reflns_threshold_expression >2sigma(I)
_cod_data_source_file ic0256866_s1_08.cif
_cod_data_source_block '[Fe(EtioP)Br]'
_cod_database_code 4318489

loop_
_symmetry_equiv_pos_as_xyz
'x, y, z'
'-x, -y, -z'

loop_
_atom_site_label
_atom_site_type_symbol
_atom_site_fract_x
_atom_site_fract_y
_atom_site_fract_z
_atom_site_U_iso_or_equiv
_atom_site_adp_type
_atom_site_occupancy
_atom_site_symmetry_multiplicity
_atom_site_calc_flag
_atom_site_refinement_flags
_atom_site_disorder_assembly
_atom_site_disorder_group
Br1 Br 0.05793(8) 0.53568(6) 0.24863(4) 0.0767(4) Uani 1 1 d . . .
Br2 Br -0.56017(8) -0.03938(6) 0.25682(4) 0.0806(4) Uani 1 1 d . . .
Fe1 Fe -0.14562(9) 0.44420(6) 0.23119(4) 0.0566(3) Uani 1 1 d . . .
Fe2 Fe -0.35665(9) 0.05326(7) 0.26938(4) 0.0580(3) Uani 1 1 d . . .
N1 N -0.2795(7) 0.5410(4) 0.2322(3) 0.0875(19) Uani 1 1 d . . .
N2 N -0.1785(6) 0.4417(4) 0.1243(3) 0.0708(16) Uani 1 1 d . . .
N3 N -0.0958(6) 0.3172(4) 0.2255(3) 0.0717(16) Uani 1 1 d . . .
N4 N -0.1945(7) 0.4193(4) 0.3338(3) 0.0799(18) Uani 1 1 d . . .
N5 N -0.2836(6) 0.0121(4) 0.3644(3) 0.0755(17) Uani 1 1 d . . .
N6 N -0.2322(6) -0.0293(4) 0.2234(3) 0.0731(16) Uani 1 1 d . . .
N7 N -0.3492(6) 0.1221(4) 0.1786(3) 0.0693(16) Uani 1 1 d . . .
N8 N -0.4024(7) 0.1672(5) 0.3204(3) 0.0837(19) Uani 1 1 d . . .
C1 C -0.3242(8) 0.5799(5) 0.2891(4) 0.077(2) Uani 1 1 d . . .
C2 C -0.3852(7) 0.6570(6) 0.2713(4) 0.077(2) Uani 1 1 d . . .
C3 C -0.3807(8) 0.6632(6) 0.1957(4) 0.081(2) Uani 1 1 d . . .
C4 C -0.3144(7) 0.5912(5) 0.1743(4) 0.0687(19) Uani 1 1 d . . .
C5 C -0.2802(7) 0.5697(5) 0.1048(3) 0.0666(18) Uani 1 1 d . . .
H5 H -0.3039 0.6094 0.0704 0.080 Uiso 1 1 calc R . .
C6 C -0.2203(7) 0.5027(5) 0.0809(4) 0.0655(18) Uani 1 1 d . . .
C7 C -0.2001(7) 0.4872(5) 0.0082(3) 0.0681(19) Uani 1 1 d . . .
C8 C -0.1334(8) 0.4104(5) 0.0067(4) 0.083(2) Uani 1 1 d . . .
C9 C -0.1182(8) 0.3796(5) 0.0749(4) 0.075(2) Uani 1 1 d . . .
C10 C -0.0629(7) 0.3074(5) 0.1006(4) 0.0656(18) Uani 1 1 d . . .
H10 H -0.0281 0.2724 0.0666 0.079 Uiso 1 1 calc R . .
C11 C -0.0506(8) 0.2783(6) 0.1688(3) 0.076(2) Uani 1 1 d . . .
C12 C 0.0085(8) 0.1918(6) 0.1862(5) 0.081(2) Uani 1 1 d . . .
C13 C -0.0064(7) 0.1935(6) 0.2617(3) 0.076(2) Uani 1 1 d . . .
C14 C -0.0685(8) 0.2628(5) 0.2839(4) 0.0693(19) Uani 1 1 d . . .
C15 C -0.0962(7) 0.2809(4) 0.3513(3) 0.0627(18) Uani 1 1 d . . .
H15 H -0.0750 0.2392 0.3848 0.075 Uiso 1 1 calc R . .
C16 C -0.1535(8) 0.3558(6) 0.3767(3) 0.084(2) Uani 1 1 d . . .
C17 C -0.1782(8) 0.3681(6) 0.4499(5) 0.086(2) Uani 1 1 d . . .
C18 C -0.2383(8) 0.4500(5) 0.4492(4) 0.079(2) Uani 1 1 d . . .
C19 C -0.2494(8) 0.4778(5) 0.3813(4) 0.0696(19) Uani 1 1 d . . .
C20 C -0.3090(8) 0.5509(7) 0.3565(4) 0.087(2) Uani 1 1 d . . .
H20 H -0.3436 0.5850 0.3911 0.105 Uiso 1 1 calc R . .
C21 C -0.4547(8) 0.7178(5) 0.3152(4) 0.076(2) Uani 1 1 d . . .
H21A H -0.4463 0.7788 0.2952 0.091 Uiso 1 1 calc R . .
H21B H -0.4150 0.7240 0.3627 0.091 Uiso 1 1 calc R . .
C22 C -0.5957(11) 0.6797(8) 0.3187(7) 0.128(4) Uani 1 1 d . . .
H22A H -0.6368 0.6784 0.2722 0.192 Uiso 1 1 calc R . .
H22B H -0.6367 0.7181 0.3500 0.192 Uiso 1 1 calc R . .
H22C H -0.6041 0.6181 0.3363 0.192 Uiso 1 1 calc R . .
C23 C -0.4319(9) 0.7342(6) 0.1490(5) 0.104(3) Uani 1 1 d . . .
H23A H -0.5161 0.7089 0.1287 0.156 Uiso 1 1 calc R . .
H23B H -0.3730 0.7500 0.1118 0.156 Uiso 1 1 calc R . .
H23C H -0.4390 0.7887 0.1769 0.156 Uiso 1 1 calc R . .
C24 C -0.2316(8) 0.5344(6) -0.0586(3) 0.076(2) Uani 1 1 d . . .
H24A H -0.2418 0.5978 -0.0470 0.091 Uiso 1 1 calc R . .
H24B H -0.1591 0.5360 -0.0896 0.091 Uiso 1 1 calc R . .
C25 C -0.3489(10) 0.4895(7) -0.0962(5) 0.120(4) Uani 1 1 d . . .
H25A H -0.3454 0.4245 -0.1013 0.180 Uiso 1 1 calc R . .
H25B H -0.3556 0.5155 -0.1423 0.180 Uiso 1 1 calc R . .
H25C H -0.4234 0.4988 -0.0700 0.180 Uiso 1 1 calc R . .
C26 C -0.0764(9) 0.3658(6) -0.0556(3) 0.100(3) Uani 1 1 d . . .
H26A H 0.0159 0.3854 -0.0549 0.150 Uiso 1 1 calc R . .
H26B H -0.1155 0.3840 -0.0990 0.150 Uiso 1 1 calc R . .
H26C H -0.0937 0.2998 -0.0523 0.150 Uiso 1 1 calc R . .
C27 C 0.0672(9) 0.1306(6) 0.1411(4) 0.080(2) Uani 1 1 d . . .
H27A H 0.0289 0.1303 0.0934 0.096 Uiso 1 1 calc R . .
H27B H 0.0503 0.0682 0.1584 0.096 Uiso 1 1 calc R . .
C28 C 0.2189(10) 0.1623(8) 0.1397(7) 0.130(5) Uani 1 1 d . . .
H28A H 0.2358 0.2272 0.1307 0.195 Uiso 1 1 calc R . .
H28B H 0.2540 0.1284 0.1028 0.195 Uiso 1 1 calc R . .
H28C H 0.2591 0.1505 0.1846 0.195 Uiso 1 1 calc R . .
C29 C 0.0442(8) 0.1145(6) 0.3096(5) 0.104(3) Uani 1 1 d . . .
H29A H 0.1220 0.1403 0.3363 0.156 Uiso 1 1 calc R . .
H29B H 0.0625 0.0648 0.2793 0.156 Uiso 1 1 calc R . .
H29C H -0.0218 0.0914 0.3415 0.156 Uiso 1 1 calc R . .
C30 C -0.1436(9) 0.3211(6) 0.5126(3) 0.079(2) Uani 1 1 d . . .
H30A H -0.1356 0.2578 0.4993 0.095 Uiso 1 1 calc R . .
H30B H -0.2140 0.3191 0.5450 0.095 Uiso 1 1 calc R . .
C31 C -0.0221(11) 0.3633(8) 0.5501(5) 0.115(3) Uani 1 1 d . . .
H31A H 0.0484 0.3327 0.5353 0.172 Uiso 1 1 calc R . .
H31B H -0.0308 0.3572 0.6002 0.172 Uiso 1 1 calc R . .
H31C H -0.0044 0.4276 0.5391 0.172 Uiso 1 1 calc R . .
C32 C -0.2832(10) 0.4970(6) 0.5147(4) 0.104(3) Uani 1 1 d . . .
H32A H -0.2531 0.5623 0.5141 0.156 Uiso 1 1 calc R . .
H32B H -0.2482 0.4718 0.5566 0.156 Uiso 1 1 calc R . .
H32C H -0.3767 0.4866 0.5148 0.156 Uiso 1 1 calc R . .
C33 C -0.3143(8) 0.0372(6) 0.4293(3) 0.083(3) Uani 1 1 d . . .
C34 C -0.2799(9) -0.0154(7) 0.4853(4) 0.089(3) Uani 1 1 d . . .
C35 C -0.2110(8) -0.0840(5) 0.4500(4) 0.082(2) Uani 1 1 d . . .
C36 C -0.2203(7) -0.0665(5) 0.3789(5) 0.073(2) Uani 1 1 d . . .
C37 C -0.1679(8) -0.1133(6) 0.3240(4) 0.075(2) Uani 1 1 d . . .
H37 H -0.1256 -0.1624 0.3375 0.090 Uiso 1 1 calc R . .
C38 C -0.1711(8) -0.0962(6) 0.2536(5) 0.084(2) Uani 1 1 d . . .
C39 C -0.1144(9) -0.1472(6) 0.2013(4) 0.084(2) Uani 1 1 d . . .
C40 C -0.1367(9) -0.1084(6) 0.1362(4) 0.094(3) Uani 1 1 d . . .
C41 C -0.2066(8) -0.0329(6) 0.1515(3) 0.076(2) Uani 1 1 d . . .
C42 C -0.2514(9) 0.0262(7) 0.1045(5) 0.092(3) Uani 1 1 d . . .
H42 H -0.2343 0.0147 0.0575 0.111 Uiso 1 1 calc R . .
C43 C -0.3187(8) 0.1011(5) 0.1157(4) 0.075(2) Uani 1 1 d . . .
C44 C -0.3487(9) 0.1595(6) 0.0581(4) 0.083(2) Uani 1 1 d . . .
C45 C -0.4121(9) 0.2250(7) 0.0922(4) 0.101(3) Uani 1 1 d . . .
C46 C -0.4110(8) 0.2064(5) 0.1620(4) 0.070(2) Uani 1 1 d . . .
C47 C -0.4490(8) 0.2537(5) 0.2200(4) 0.075(2) Uani 1 1 d . . .
H47 H -0.4761 0.3098 0.2091 0.090 Uiso 1 1 calc R . .
C48 C -0.4543(7) 0.2334(6) 0.2902(4) 0.075(2) Uani 1 1 d . . .
C49 C -0.5087(8) 0.2944(7) 0.3418(4) 0.085(2) Uani 1 1 d . . .
C50 C -0.4870(7) 0.2481(5) 0.4065(3) 0.0733(19) Uani 1 1 d . . .
C51 C -0.4228(7) 0.1746(5) 0.3925(3) 0.0615(17) Uani 1 1 d . . .
C52 C -0.3853(7) 0.1189(5) 0.4403(4) 0.0672(19) Uani 1 1 d . . .
H52 H -0.4050 0.1314 0.4868 0.081 Uiso 1 1 calc R . .
C53 C -0.2862(9) -0.0088(6) 0.5630(3) 0.079(2) Uani 1 1 d . . .
H53A H -0.2825 -0.0696 0.5820 0.095 Uiso 1 1 calc R . .
H53B H -0.3698 0.0086 0.5744 0.095 Uiso 1 1 calc R . .
C54 C -0.1797(10) 0.0592(7) 0.5998(4) 0.114(4) Uani 1 1 d . . .
H54A H -0.1009 0.0323 0.6034 0.171 Uiso 1 1 calc R . .
H54B H -0.2054 0.0741 0.6464 0.171 Uiso 1 1 calc R . .
H54C H -0.1652 0.1145 0.5730 0.171 Uiso 1 1 calc R . .
C55 C -0.1493(9) -0.1590(7) 0.4859(4) 0.111(3) Uani 1 1 d . . .
H55A H -0.2013 -0.2178 0.4752 0.166 Uiso 1 1 calc R . .
H55B H -0.1440 -0.1475 0.5363 0.166 Uiso 1 1 calc R . .
H55C H -0.0634 -0.1593 0.4691 0.166 Uiso 1 1 calc R . .
C56 C -0.0449(8) -0.2261(6) 0.2067(5) 0.087(2) Uani 1 1 d . . .
H56A H -0.0622 -0.2638 0.1636 0.105 Uiso 1 1 calc R . .
H56B H -0.0781 -0.2634 0.2457 0.105 Uiso 1 1 calc R . .
C57 C 0.1039(10) -0.1992(8) 0.2188(6) 0.132(5) Uani 1 1 d . . .
H57A H 0.1378 -0.1623 0.1804 0.199 Uiso 1 1 calc R . .
H57B H 0.1442 -0.2542 0.2208 0.199 Uiso 1 1 calc R . .
H57C H 0.1222 -0.1645 0.2626 0.199 Uiso 1 1 calc R . .
C58 C -0.1008(10) -0.1372(8) 0.0642(5) 0.132(4) Uani 1 1 d . . .
H58A H -0.0513 -0.0856 0.0423 0.198 Uiso 1 1 calc R . .
H58B H -0.1786 -0.1580 0.0357 0.198 Uiso 1 1 calc R . .
H58C H -0.0495 -0.1865 0.0683 0.198 Uiso 1 1 calc R . .
C59 C -0.3271(11) 0.1589(7) -0.0164(5) 0.110(3) Uani 1 1 d . . .
H59A H -0.2411 0.1432 -0.0241 0.132 Uiso 1 1 calc R . .
H59B H -0.3301 0.2203 -0.0344 0.132 Uiso 1 1 calc R . .
C60 C -0.4271(17) 0.0908(11) -0.0565(5) 0.225(10) Uani 1 1 d . . .
H60A H -0.4304 0.1068 -0.1055 0.337 Uiso 1 1 calc R . .
H60B H -0.5109 0.0922 -0.0371 0.337 Uiso 1 1 calc R . .
H60C H -0.4041 0.0298 -0.0525 0.337 Uiso 1 1 calc R . .
C61 C -0.4683(9) 0.3009(5) 0.0599(4) 0.098(3) Uani 1 1 d . . .
H61A H -0.4308 0.3139 0.0149 0.146 Uiso 1 1 calc R . .
H61B H -0.4502 0.3550 0.0904 0.146 Uiso 1 1 calc R . .
H61C H -0.5608 0.2837 0.0532 0.146 Uiso 1 1 calc R . .
C62 C -0.5764(9) 0.3718(6) 0.3373(6) 0.104(3) Uani 1 1 d . . .
H62A H -0.5398 0.4117 0.3005 0.125 Uiso 1 1 calc R . .
H62B H -0.5633 0.4068 0.3819 0.125 Uiso 1 1 calc R . .
C63 C -0.7217(11) 0.3453(7) 0.3212(9) 0.163(7) Uani 1 1 d . . .
H63A H -0.7362 0.2940 0.2879 0.245 Uiso 1 1 calc R . .
H63B H -0.7565 0.3969 0.3014 0.245 Uiso 1 1 calc R . .
H63C H -0.7643 0.3281 0.3642 0.245 Uiso 1 1 calc R . .
C64 C -0.5225(8) 0.2805(6) 0.4770(4) 0.098(3) Uani 1 1 d . . .
H64A H -0.5037 0.2373 0.5121 0.146 Uiso 1 1 calc R . .
H64B H -0.6137 0.2853 0.4759 0.146 Uiso 1 1 calc R . .
H64C H -0.4730 0.3401 0.4885 0.146 Uiso 1 1 calc R . .

loop_
_atom_site_aniso_label
_atom_site_aniso_U_11
_atom_site_aniso_U_22
_atom_site_aniso_U_33
_atom_site_aniso_U_23
_atom_site_aniso_U_13
_atom_site_aniso_U_12
Br1 0.0748(6) 0.0790(6) 0.0726(6) 0.0145(4) -0.0146(4) 0.0022(4)
Br2 0.0793(6) 0.0878(6) 0.0691(5) 0.0047(4) -0.0110(4) -0.0038(5)
Fe1 0.0705(7) 0.0570(6) 0.0422(5) 0.0125(4) -0.0118(4) 0.0112(5)
Fe2 0.0690(7) 0.0640(6) 0.0419(5) 0.0105(4) -0.0097(4) 0.0146(5)
N1 0.139(6) 0.072(4) 0.059(4) 0.000(3) -0.004(4) 0.042(4)
N2 0.092(4) 0.084(4) 0.043(3) 0.005(3) -0.006(3) 0.039(3)
N3 0.097(4) 0.081(4) 0.043(3) 0.008(3) -0.005(3) 0.035(3)
N4 0.093(5) 0.084(4) 0.058(3) 0.011(3) -0.011(3) 0.000(4)
N5 0.088(4) 0.080(4) 0.065(4) 0.017(3) -0.017(3) 0.036(3)
N6 0.095(4) 0.092(4) 0.039(3) 0.009(3) -0.002(3) 0.034(4)
N7 0.087(4) 0.084(4) 0.043(3) 0.003(3) 0.012(3) 0.029(3)
N8 0.111(5) 0.086(4) 0.056(3) -0.008(3) 0.011(3) 0.019(4)
C1 0.103(6) 0.081(5) 0.060(4) 0.009(4) 0.018(4) 0.054(5)
C2 0.053(4) 0.095(5) 0.082(5) 0.006(4) -0.015(4) 0.008(4)
C3 0.093(5) 0.102(6) 0.053(4) 0.016(4) -0.010(4) 0.039(5)
C4 0.080(5) 0.079(5) 0.050(4) 0.013(3) -0.020(3) 0.026(4)
C5 0.083(5) 0.071(4) 0.045(3) 0.010(3) -0.018(3) 0.013(4)
C6 0.070(4) 0.069(4) 0.062(4) 0.008(3) -0.003(3) 0.024(4)
C7 0.088(5) 0.092(5) 0.028(3) 0.007(3) -0.008(3) 0.030(4)
C8 0.118(6) 0.089(5) 0.050(4) 0.007(4) 0.011(4) 0.042(5)
C9 0.091(5) 0.074(5) 0.060(4) -0.003(4) 0.001(4) 0.014(4)
C10 0.066(4) 0.065(4) 0.072(4) 0.014(3) 0.001(3) 0.027(4)
C11 0.084(5) 0.096(6) 0.044(4) 0.004(4) -0.008(3) 0.001(4)
C12 0.069(5) 0.078(5) 0.092(6) 0.018(4) -0.013(4) 0.003(4)
C13 0.083(5) 0.109(6) 0.032(3) 0.027(3) -0.013(3) -0.001(5)
C14 0.092(5) 0.073(4) 0.053(4) 0.014(3) 0.009(3) 0.043(4)
C15 0.099(5) 0.058(4) 0.045(3) 0.006(3) 0.010(3) 0.056(4)
C16 0.092(5) 0.127(7) 0.035(3) 0.028(4) -0.007(3) 0.017(5)
C17 0.088(6) 0.093(6) 0.082(5) 0.012(4) 0.000(4) 0.023(5)
C18 0.095(5) 0.081(5) 0.068(4) 0.018(4) 0.003(4) 0.040(4)
C19 0.086(5) 0.073(4) 0.056(4) 0.004(3) 0.023(4) 0.027(4)
C20 0.083(6) 0.105(7) 0.067(5) 0.005(4) -0.005(4) -0.007(5)
C21 0.089(5) 0.064(4) 0.084(5) 0.010(4) -0.003(4) 0.046(4)
C22 0.118(9) 0.131(9) 0.136(10) -0.019(8) 0.035(7) 0.017(7)
C23 0.133(7) 0.111(6) 0.084(6) 0.026(5) 0.017(5) 0.067(6)
C24 0.099(6) 0.086(5) 0.044(3) 0.014(3) 0.008(4) 0.017(5)
C25 0.119(8) 0.125(8) 0.102(7) 0.022(6) -0.019(6) -0.022(7)
C26 0.158(8) 0.121(6) 0.034(3) 0.030(4) 0.028(4) 0.052(6)
C27 0.101(6) 0.074(5) 0.066(5) -0.011(4) 0.008(4) 0.019(5)
C28 0.099(7) 0.126(8) 0.172(11) -0.059(8) 0.054(7) 0.032(6)
C29 0.123(7) 0.106(6) 0.100(6) 0.037(5) 0.001(5) 0.068(6)
C30 0.131(7) 0.085(5) 0.031(3) 0.004(3) 0.012(4) 0.044(5)
C31 0.155(9) 0.131(8) 0.062(5) 0.015(5) -0.035(5) 0.046(7)
C32 0.188(9) 0.102(6) 0.044(4) -0.001(4) 0.034(5) 0.090(6)
C33 0.085(5) 0.137(7) 0.022(3) 0.016(4) -0.007(3) 0.003(5)
C34 0.096(6) 0.119(7) 0.046(4) 0.013(4) -0.012(4) 0.003(5)
C35 0.110(6) 0.081(5) 0.061(4) 0.013(4) -0.007(4) 0.039(5)
C36 0.062(4) 0.065(4) 0.091(6) 0.013(4) -0.014(4) 0.010(4)
C37 0.090(6) 0.084(5) 0.051(4) 0.002(4) -0.007(4) 0.016(4)
C38 0.088(6) 0.084(5) 0.082(5) 0.006(4) 0.010(4) 0.021(5)
C39 0.106(6) 0.074(5) 0.080(5) -0.002(4) 0.021(5) 0.039(5)
C40 0.130(7) 0.129(7) 0.038(3) 0.013(4) 0.004(4) 0.070(6)
C41 0.085(5) 0.116(6) 0.035(3) 0.000(4) -0.003(3) 0.044(5)
C42 0.093(6) 0.118(7) 0.070(5) 0.003(5) 0.003(4) 0.027(6)
C43 0.099(5) 0.081(5) 0.057(4) -0.010(4) 0.001(4) 0.053(4)
C44 0.106(6) 0.096(6) 0.049(4) 0.030(4) -0.013(4) 0.022(5)
C45 0.132(7) 0.131(7) 0.055(4) 0.015(5) -0.008(4) 0.072(6)
C46 0.097(5) 0.078(4) 0.047(3) -0.005(3) -0.010(3) 0.057(4)
C47 0.085(5) 0.086(5) 0.063(4) 0.041(4) -0.003(4) 0.039(4)
C48 0.068(4) 0.088(5) 0.069(5) 0.022(4) -0.025(4) 0.019(4)
C49 0.073(5) 0.110(6) 0.066(5) -0.014(5) 0.004(4) -0.004(5)
C50 0.085(5) 0.086(5) 0.048(4) -0.002(3) 0.005(3) 0.011(4)
C51 0.085(5) 0.065(4) 0.038(3) -0.002(3) 0.000(3) 0.021(4)
C52 0.086(5) 0.070(4) 0.049(4) -0.027(3) 0.009(3) 0.027(4)
C53 0.120(6) 0.094(5) 0.030(3) 0.006(3) 0.005(3) 0.040(5)
C54 0.134(8) 0.150(9) 0.057(5) 0.038(5) -0.021(5) 0.017(7)
C55 0.124(7) 0.155(8) 0.071(5) 0.042(5) -0.002(5) 0.077(6)
C56 0.088(6) 0.104(6) 0.077(5) -0.016(5) 0.008(4) 0.042(5)
C57 0.121(8) 0.133(9) 0.152(10) -0.073(8) -0.024(7) 0.067(7)
C58 0.165(9) 0.191(10) 0.063(5) 0.009(6) 0.010(5) 0.097(8)
C59 0.136(8) 0.117(7) 0.069(5) 0.034(5) 0.006(5) -0.013(7)
C60 0.293(19) 0.31(2) 0.028(4) -0.010(7) 0.014(7) -0.112(18)
C61 0.152(8) 0.110(6) 0.047(4) 0.015(4) 0.002(4) 0.076(6)
C62 0.091(6) 0.086(6) 0.146(9) 0.021(6) 0.005(6) 0.050(5)
C63 0.098(8) 0.077(6) 0.32(2) -0.025(9) -0.071(9) 0.042(6)
C64 0.117(7) 0.110(6) 0.075(5) 0.003(5) 0.012(5) 0.043(6)

loop_
_atom_type_symbol
_atom_type_description
_atom_type_scat_dispersion_real
_atom_type_scat_dispersion_imag
_atom_type_scat_source
C C 0.0033 0.0016 'International Tables Vol C Tables 4.2.6.8 and 6.1.1.4'
H H 0.0000 0.0000 'International Tables Vol C Tables 4.2.6.8 and 6.1.1.4'
N N 0.0061 0.0033 'International Tables Vol C Tables 4.2.6.8 and 6.1.1.4'
Fe Fe 0.3463 0.8444 'International Tables Vol C Tables 4.2.6.8 and 6.1.1.4'
Br Br -0.2901 2.4595 'International Tables Vol C Tables 4.2.6.8 and 6.1.1.4'

loop_
_geom_angle_atom_site_label_1
_geom_angle_atom_site_label_2
_geom_angle_atom_site_label_3
_geom_angle
_geom_angle_site_symmetry_1
_geom_angle_site_symmetry_3
_geom_angle_publ_flag
N3 Fe1 N2 90.3(2) . . ?
N3 Fe1 N4 88.2(3) . . ?
N2 Fe1 N4 155.0(3) . . ?
N3 Fe1 N1 154.5(3) . . ?
N2 Fe1 N1 84.7(2) . . ?
N4 Fe1 N1 85.9(3) . . ?
N3 Fe1 Br1 101.55(18) . . ?
N2 Fe1 Br1 103.71(18) . . ?
N4 Fe1 Br1 101.06(18) . . ?
N1 Fe1 Br1 104.0(2) . . ?
N7 Fe2 N8 89.4(2) . . ?
N7 Fe2 N5 155.2(2) . . ?
N8 Fe2 N5 88.7(3) . . ?
N7 Fe2 N6 86.4(2) . . ?
N8 Fe2 N6 155.5(3) . . ?
N5 Fe2 N6 85.1(2) . . ?
N7 Fe2 Br2 102.11(18) . . ?
N8 Fe2 Br2 101.5(2) . . ?
N5 Fe2 Br2 102.53(18) . . ?
N6 Fe2 Br2 102.96(18) . . ?
C1 N1 C4 106.1(6) . . ?
C1 N1 Fe1 127.0(5) . . ?
C4 N1 Fe1 125.5(5) . . ?
C6 N2 C9 103.0(6) . . ?
C6 N2 Fe1 131.8(5) . . ?
C9 N2 Fe1 122.9(4) . . ?
C11 N3 C14 106.2(6) . . ?
C11 N3 Fe1 125.9(5) . . ?
C14 N3 Fe1 125.9(5) . . ?
C16 N4 C19 103.1(6) . . ?
C16 N4 Fe1 127.2(6) . . ?
C19 N4 Fe1 127.9(5) . . ?
C33 N5 C36 101.7(6) . . ?
C33 N5 Fe2 127.0(5) . . ?
C36 N5 Fe2 129.2(5) . . ?
C38 N6 C41 105.5(7) . . ?
C38 N6 Fe2 128.9(5) . . ?
C41 N6 Fe2 125.2(5) . . ?
C43 N7 C46 98.8(6) . . ?
C43 N7 Fe2 132.7(5) . . ?
C46 N7 Fe2 127.1(4) . . ?
C48 N8 C51 106.7(7) . . ?
C48 N8 Fe2 125.2(6) . . ?
C51 N8 Fe2 125.4(5) . . ?
N1 C1 C20 124.3(7) . . ?
N1 C1 C2 111.9(7) . . ?
C20 C1 C2 123.8(7) . . ?
C1 C2 C3 105.8(7) . . ?
C1 C2 C21 131.2(7) . . ?
C3 C2 C21 122.7(7) . . ?
C4 C3 C2 105.1(6) . . ?
C4 C3 C23 127.1(7) . . ?
C2 C3 C23 127.8(7) . . ?
N1 C4 C3 111.1(6) . . ?
N1 C4 C5 121.5(7) . . ?
C3 C4 C5 127.4(6) . . ?
C6 C5 C4 130.6(7) . . ?
C6 C5 H5 114.7 . . ?
C4 C5 H5 114.7 . . ?
C5 C6 N2 121.4(7) . . ?
C5 C6 C7 123.6(7) . . ?
N2 C6 C7 115.0(6) . . ?
C8 C7 C6 104.6(6) . . ?
C8 C7 C24 121.1(6) . . ?
C6 C7 C24 134.3(7) . . ?
C9 C8 C7 109.4(6) . . ?
C9 C8 C26 121.3(7) . . ?
C7 C8 C26 129.2(6) . . ?
C10 C9 C8 131.7(8) . . ?
C10 C9 N2 120.4(7) . . ?
C8 C9 N2 108.0(7) . . ?
C9 C10 C11 130.2(8) . . ?
C9 C10 H10 114.9 . . ?
C11 C10 H10 114.9 . . ?
N3 C11 C10 124.9(8) . . ?
N3 C11 C12 113.0(6) . . ?
C10 C11 C12 122.0(7) . . ?
C27 C12 C13 131.2(8) . . ?
C27 C12 C11 130.4(7) . . ?
C13 C12 C11 98.2(7) . . ?
C14 C13 C12 113.0(7) . . ?
C14 C13 C29 127.1(6) . . ?
C12 C13 C29 119.9(7) . . ?
C15 C14 C13 125.9(6) . . ?
C15 C14 N3 124.5(6) . . ?
C13 C14 N3 109.5(6) . . ?
C14 C15 C16 127.2(6) . . ?
C14 C15 H15 116.4 . . ?
C16 C15 H15 116.4 . . ?
N4 C16 C15 122.9(6) . . ?
N4 C16 C17 114.8(8) . . ?
C15 C16 C17 122.3(7) . . ?
C16 C17 C18 101.8(8) . . ?
C16 C17 C30 132.6(8) . . ?
C18 C17 C30 125.3(8) . . ?
C19 C18 C17 109.1(7) . . ?
C19 C18 C32 126.1(7) . . ?
C17 C18 C32 124.8(7) . . ?
C18 C19 C20 128.0(7) . . ?
C18 C19 N4 111.2(7) . . ?
C20 C19 N4 120.8(7) . . ?
C1 C20 C19 129.7(8) . . ?
C1 C20 H20 115.1 . . ?
C19 C20 H20 115.1 . . ?
C2 C21 C22 111.4(7) . . ?
C2 C21 H21A 109.3 . . ?
C22 C21 H21A 109.3 . . ?
C2 C21 H21B 109.3 . . ?
C22 C21 H21B 109.3 . . ?
H21A C21 H21B 108.0 . . ?
C21 C22 H22A 109.5 . . ?
C21 C22 H22B 109.5 . . ?
H22A C22 H22B 109.5 . . ?
C21 C22 H22C 109.5 . . ?
H22A C22 H22C 109.5 . . ?
H22B C22 H22C 109.5 . . ?
C3 C23 H23A 109.5 . . ?
C3 C23 H23B 109.5 . . ?
H23A C23 H23B 109.5 . . ?
C3 C23 H23C 109.5 . . ?
H23A C23 H23C 109.5 . . ?
H23B C23 H23C 109.5 . . ?
C25 C24 C7 113.2(7) . . ?
C25 C24 H24A 108.9 . . ?
C7 C24 H24A 108.9 . . ?
C25 C24 H24B 108.9 . . ?
C7 C24 H24B 108.9 . . ?
H24A C24 H24B 107.8 . . ?
C24 C25 H25A 109.5 . . ?
C24 C25 H25B 109.5 . . ?
H25A C25 H25B 109.5 . . ?
C24 C25 H25C 109.5 . . ?
H25A C25 H25C 109.5 . . ?
H25B C25 H25C 109.5 . . ?
C8 C26 H26A 109.5 . . ?
C8 C26 H26B 109.5 . . ?
H26A C26 H26B 109.5 . . ?
C8 C26 H26C 109.5 . . ?
H26A C26 H26C 109.5 . . ?
H26B C26 H26C 109.5 . . ?
C12 C27 C28 110.6(7) . . ?
C12 C27 H27A 109.5 . . ?
C28 C27 H27A 109.5 . . ?
C12 C27 H27B 109.5 . . ?
C28 C27 H27B 109.5 . . ?
H27A C27 H27B 108.1 . . ?
C27 C28 H28A 109.5 . . ?
C27 C28 H28B 109.5 . . ?
H28A C28 H28B 109.5 . . ?
C27 C28 H28C 109.5 . . ?
H28A C28 H28C 109.5 . . ?
H28B C28 H28C 109.5 . . ?
C13 C29 H29A 109.5 . . ?
C13 C29 H29B 109.5 . . ?
H29A C29 H29B 109.5 . . ?
C13 C29 H29C 109.5 . . ?
H29A C29 H29C 109.5 . . ?
H29B C29 H29C 109.5 . . ?
C17 C30 C31 114.8(8) . . ?
C17 C30 H30A 108.6 . . ?
C31 C30 H30A 108.6 . . ?
C17 C30 H30B 108.6 . . ?
C31 C30 H30B 108.6 . . ?
H30A C30 H30B 107.6 . . ?
C30 C31 H31A 109.5 . . ?
C30 C31 H31B 109.5 . . ?
H31A C31 H31B 109.5 . . ?
C30 C31 H31C 109.5 . . ?
H31A C31 H31C 109.5 . . ?
H31B C31 H31C 109.5 . . ?
C18 C32 H32A 109.5 . . ?
C18 C32 H32B 109.5 . . ?
H32A C32 H32B 109.5 . . ?
C18 C32 H32C 109.5 . . ?
H32A C32 H32C 109.5 . . ?
H32B C32 H32C 109.5 . . ?
N5 C33 C34 117.4(8) . . ?
N5 C33 C52 120.8(6) . . ?
C34 C33 C52 121.8(7) . . ?
C33 C34 C53 135.1(9) . . ?
C33 C34 C35 102.6(7) . . ?
C53 C34 C35 121.9(8) . . ?
C36 C35 C34 105.4(6) . . ?
C36 C35 C55 128.5(8) . . ?
C34 C35 C55 126.1(7) . . ?
C35 C36 C37 126.5(7) . . ?
C35 C36 N5 112.8(7) . . ?
C37 C36 N5 120.5(7) . . ?
C38 C37 C36 128.3(8) . . ?
C38 C37 H37 115.9 . . ?
C36 C37 H37 115.9 . . ?
C37 C38 N6 124.4(8) . . ?
C37 C38 C39 124.6(8) . . ?
N6 C38 C39 110.9(7) . . ?
C40 C39 C38 107.5(7) . . ?
C40 C39 C56 121.1(7) . . ?
C38 C39 C56 131.4(8) . . ?
C39 C40 C41 105.3(6) . . ?
C39 C40 C58 129.3(8) . . ?
C41 C40 C58 125.4(7) . . ?
C42 C41 N6 121.9(8) . . ?
C42 C41 C40 127.5(7) . . ?
N6 C41 C40 110.5(7) . . ?
C41 C42 C43 130.5(8) . . ?
C41 C42 H42 114.7 . . ?
C43 C42 H42 114.7 . . ?
N7 C43 C42 120.0(7) . . ?
N7 C43 C44 118.6(7) . . ?
C42 C43 C44 121.3(7) . . ?
C45 C44 C59 123.6(8) . . ?
C45 C44 C43 102.5(6) . . ?
C59 C44 C43 133.9(9) . . ?
C46 C45 C44 107.3(7) . . ?
C46 C45 C61 125.4(8) . . ?
C44 C45 C61 127.3(7) . . ?
C45 C46 C47 131.5(7) . . ?
C45 C46 N7 112.8(6) . . ?
C47 C46 N7 115.6(5) . . ?
C48 C47 C46 132.1(7) . . ?
C48 C47 H47 114.0 . . ?
C46 C47 H47 114.0 . . ?
N8 C48 C47 125.4(8) . . ?
N8 C48 C49 113.1(7) . . ?
C47 C48 C49 121.2(7) . . ?
C62 C49 C50 123.6(8) . . ?
C62 C49 C48 135.8(8) . . ?
C50 C49 C48 100.3(7) . . ?
C51 C50 C49 109.3(6) . . ?
C51 C50 C64 126.8(7) . . ?
C49 C50 C64 123.8(7) . . ?
C52 C51 C50 125.0(6) . . ?
C52 C51 N8 124.5(7) . . ?
C50 C51 N8 110.5(6) . . ?
C51 C52 C33 128.2(6) . . ?
C51 C52 H52 115.9 . . ?
C33 C52 H52 115.9 . . ?
C34 C53 C54 115.0(7) . . ?
C34 C53 H53A 108.5 . . ?
C54 C53 H53A 108.5 . . ?
C34 C53 H53B 108.5 . . ?
C54 C53 H53B 108.5 . . ?
H53A C53 H53B 107.5 . . ?
C53 C54 H54A 109.5 . . ?
C53 C54 H54B 109.5 . . ?
H54A C54 H54B 109.5 . . ?
C53 C54 H54C 109.5 . . ?
H54A C54 H54C 109.5 . . ?
H54B C54 H54C 109.5 . . ?
C35 C55 H55A 109.5 . . ?
C35 C55 H55B 109.5 . . ?
H55A C55 H55B 109.5 . . ?
C35 C55 H55C 109.5 . . ?
H55A C55 H55C 109.5 . . ?
H55B C55 H55C 109.5 . . ?
C39 C56 C57 113.6(9) . . ?
C39 C56 H56A 108.8 . . ?
C57 C56 H56A 108.8 . . ?
C39 C56 H56B 108.8 . . ?
C57 C56 H56B 108.8 . . ?
H56A C56 H56B 107.7 . . ?
C56 C57 H57A 109.5 . . ?
C56 C57 H57B 109.5 . . ?
H57A C57 H57B 109.5 . . ?
C56 C57 H57C 109.5 . . ?
H57A C57 H57C 109.5 . . ?
H57B C57 H57C 109.5 . . ?
C40 C58 H58A 109.5 . . ?
C40 C58 H58B 109.5 . . ?
H58A C58 H58B 109.5 . . ?
C40 C58 H58C 109.5 . . ?
H58A C58 H58C 109.5 . . ?
H58B C58 H58C 109.5 . . ?
C44 C59 C60 111.6(8) . . ?
C44 C59 H59A 109.3 . . ?
C60 C59 H59A 109.3 . . ?
C44 C59 H59B 109.3 . . ?
C60 C59 H59B 109.3 . . ?
H59A C59 H59B 108.0 . . ?
C59 C60 H60A 109.5 . . ?
C59 C60 H60B 109.5 . . ?
H60A C60 H60B 109.5 . . ?
C59 C60 H60C 109.5 . . ?
H60A C60 H60C 109.5 . . ?
H60B C60 H60C 109.5 . . ?
C45 C61 H61A 109.5 . . ?
C45 C61 H61B 109.5 . . ?
H61A C61 H61B 109.5 . . ?
C45 C61 H61C 109.5 . . ?
H61A C61 H61C 109.5 . . ?
H61B C61 H61C 109.5 . . ?
C49 C62 C63 113.2(8) . . ?
C49 C62 H62A 108.9 . . ?
C63 C62 H62A 108.9 . . ?
C49 C62 H62B 108.9 . . ?
C63 C62 H62B 108.9 . . ?
H62A C62 H62B 107.7 . . ?
C62 C63 H63A 109.5 . . ?
C62 C63 H63B 109.5 . . ?
H63A C63 H63B 109.5 . . ?
C62 C63 H63C 109.5 . . ?
H63A C63 H63C 109.5 . . ?
H63B C63 H63C 109.5 . . ?
C50 C64 H64A 109.5 . . ?
C50 C64 H64B 109.5 . . ?
H64A C64 H64B 109.5 . . ?
C50 C64 H64C 109.5 . . ?
H64A C64 H64C 109.5 . . ?
H64B C64 H64C 109.5 . . ?

loop_
_geom_bond_atom_site_label_1
_geom_bond_atom_site_label_2
_geom_bond_distance
_geom_bond_site_symmetry_2
_geom_bond_publ_flag
Br1 Fe1 2.3383(12) . ?
Br2 Fe2 2.3388(12) . ?
Fe1 N3 2.002(6) . ?
Fe1 N2 2.032(5) . ?
Fe1 N4 2.049(6) . ?
Fe1 N1 2.125(7) . ?
Fe2 N7 2.004(6) . ?
Fe2 N8 2.033(6) . ?
Fe2 N5 2.056(6) . ?
Fe2 N6 2.094(6) . ?
N1 C1 1.336(9) . ?
N1 C4 1.394(9) . ?
N2 C6 1.331(9) . ?
N2 C9 1.505(9) . ?
N3 C11 1.336(9) . ?
N3 C14 1.417(8) . ?
N4 C16 1.349(10) . ?
N4 C19 1.420(9) . ?
N5 C33 1.336(9) . ?
N5 C36 1.431(9) . ?
N6 C38 1.364(10) . ?
N6 C41 1.396(8) . ?
N7 C43 1.284(9) . ?
N7 C46 1.503(8) . ?
N8 C48 1.305(9) . ?
N8 C51 1.390(8) . ?
C1 C20 1.361(11) . ?
C1 C2 1.412(11) . ?
C2 C3 1.433(10) . ?
C2 C21 1.485(11) . ?
C3 C4 1.401(10) . ?
C3 C23 1.518(10) . ?
C4 C5 1.413(10) . ?
C5 C6 1.317(10) . ?
C5 H5 0.9300 . ?
C6 C7 1.416(9) . ?
C7 C8 1.404(10) . ?
C7 C24 1.497(9) . ?
C8 C9 1.385(10) . ?
C8 C26 1.514(9) . ?
C9 C10 1.362(10) . ?
C10 C11 1.373(10) . ?
C10 H10 0.9300 . ?
C11 C12 1.520(12) . ?
C12 C27 1.437(11) . ?
C12 C13 1.442(10) . ?
C13 C14 1.347(10) . ?
C13 C29 1.616(10) . ?
C14 C15 1.345(9) . ?
C15 C16 1.407(10) . ?
C15 H15 0.9300 . ?
C16 C17 1.427(11) . ?
C17 C18 1.429(11) . ?
C17 C30 1.441(11) . ?
C18 C19 1.357(10) . ?
C18 C32 1.526(9) . ?
C19 C20 1.391(12) . ?
C20 H20 0.9300 . ?
C21 C22 1.493(13) . ?
C21 H21A 0.9700 . ?
C21 H21B 0.9700 . ?
C22 H22A 0.9600 . ?
C22 H22B 0.9600 . ?
C22 H22C 0.9600 . ?
C23 H23A 0.9600 . ?
C23 H23B 0.9600 . ?
C23 H23C 0.9600 . ?
C24 C25 1.448(11) . ?
C24 H24A 0.9700 . ?
C24 H24B 0.9700 . ?
C25 H25A 0.9600 . ?
C25 H25B 0.9600 . ?
C25 H25C 0.9600 . ?
C26 H26A 0.9600 . ?
C26 H26B 0.9600 . ?
C26 H26C 0.9600 . ?
C27 C28 1.577(13) . ?
C27 H27A 0.9700 . ?
C27 H27B 0.9700 . ?
C28 H28A 0.9600 . ?
C28 H28B 0.9600 . ?
C28 H28C 0.9600 . ?
C29 H29A 0.9600 . ?
C29 H29B 0.9600 . ?
C29 H29C 0.9600 . ?
C30 C31 1.470(13) . ?
C30 H30A 0.9700 . ?
C30 H30B 0.9700 . ?
C31 H31A 0.9600 . ?
C31 H31B 0.9600 . ?
C31 H31C 0.9600 . ?
C32 H32A 0.9600 . ?
C32 H32B 0.9600 . ?
C32 H32C 0.9600 . ?
C33 C34 1.386(11) . ?
C33 C52 1.508(12) . ?
C34 C53 1.474(9) . ?
C34 C35 1.478(12) . ?
C35 C36 1.375(11) . ?
C35 C55 1.509(10) . ?
C36 C37 1.402(10) . ?
C37 C38 1.357(10) . ?
C37 H37 0.9300 . ?
C38 C39 1.423(11) . ?
C39 C40 1.390(11) . ?
C39 C56 1.451(11) . ?
C40 C41 1.439(11) . ?
C40 C58 1.492(10) . ?
C41 C42 1.365(12) . ?
C42 C43 1.401(12) . ?
C42 H42 0.9300 . ?
C43 C44 1.449(10) . ?
C44 C45 1.400(12) . ?
C44 C59 1.435(11) . ?
C45 C46 1.351(10) . ?
C45 C61 1.460(10) . ?
C46 C47 1.384(10) . ?
C47 C48 1.367(10) . ?
C47 H47 0.9300 . ?
C48 C49 1.489(11) . ?
C49 C62 1.420(12) . ?
C49 C50 1.436(11) . ?
C50 C51 1.371(10) . ?
C50 C64 1.482(9) . ?
C51 C52 1.314(10) . ?
C52 H52 0.9300 . ?
C53 C54 1.512(12) . ?
C53 H53A 0.9700 . ?
C53 H53B 0.9700 . ?
C54 H54A 0.9600 . ?
C54 H54B 0.9600 . ?
C54 H54C 0.9600 . ?
C55 H55A 0.9600 . ?
C55 H55B 0.9600 . ?
C55 H55C 0.9600 . ?
C56 C57 1.545(13) . ?
C56 H56A 0.9700 . ?
C56 H56B 0.9700 . ?
C57 H57A 0.9600 . ?
C57 H57B 0.9600 . ?
C57 H57C 0.9600 . ?
C58 H58A 0.9600 . ?
C58 H58B 0.9600 . ?
C58 H58C 0.9600 . ?
C59 C60 1.499(15) . ?
C59 H59A 0.9700 . ?
C59 H59B 0.9700 . ?
C60 H60A 0.9600 . ?
C60 H60B 0.9600 . ?
C60 H60C 0.9600 . ?
C61 H61A 0.9600 . ?
C61 H61B 0.9600 . ?
C61 H61C 0.9600 . ?
C62 C63 1.519(13) . ?
C62 H62A 0.9700 . ?
C62 H62B 0.9700 . ?
C63 H63A 0.9600 . ?
C63 H63B 0.9600 . ?
C63 H63C 0.9600 . ?
C64 H64A 0.9600 . ?
C64 H64B 0.9600 . ?
C64 H64C 0.9600 . ?

loop_
_geom_torsion_atom_site_label_1
_geom_torsion_atom_site_label_2
_geom_torsion_atom_site_label_3
_geom_torsion_atom_site_label_4
_geom_torsion
_geom_torsion_site_symmetry_1
_geom_torsion_site_symmetry_2
_geom_torsion_site_symmetry_3
_geom_torsion_site_symmetry_4
_geom_torsion_publ_flag
N3 Fe1 N1 C1 96.7(8) . . . . ?
N2 Fe1 N1 C1 176.2(7) . . . . ?
N4 Fe1 N1 C1 19.5(7) . . . . ?
Br1 Fe1 N1 C1 -80.9(7) . . . . ?
N3 Fe1 N1 C4 -98.5(8) . . . . ?
N2 Fe1 N1 C4 -19.0(6) . . . . ?
N4 Fe1 N1 C4 -175.7(7) . . . . ?
Br1 Fe1 N1 C4 83.9(6) . . . . ?
N3 Fe1 N2 C6 178.2(7) . . . . ?
N4 Fe1 N2 C6 91.8(9) . . . . ?
N1 Fe1 N2 C6 23.3(7) . . . . ?
Br1 Fe1 N2 C6 -79.8(7) . . . . ?
N3 Fe1 N2 C9 -22.3(6) . . . . ?
N4 Fe1 N2 C9 -108.7(7) . . . . ?
N1 Fe1 N2 C9 -177.3(6) . . . . ?
Br1 Fe1 N2 C9 79.6(5) . . . . ?
N2 Fe1 N3 C11 24.5(6) . . . . ?
N4 Fe1 N3 C11 179.5(6) . . . . ?
N1 Fe1 N3 C11 102.8(7) . . . . ?
Br1 Fe1 N3 C11 -79.6(6) . . . . ?
N2 Fe1 N3 C14 -173.7(6) . . . . ?
N4 Fe1 N3 C14 -18.7(6) . . . . ?
N1 Fe1 N3 C14 -95.4(8) . . . . ?
Br1 Fe1 N3 C14 82.2(6) . . . . ?
N3 Fe1 N4 C16 20.9(7) . . . . ?
N2 Fe1 N4 C16 107.7(8) . . . . ?
N1 Fe1 N4 C16 176.0(7) . . . . ?
Br1 Fe1 N4 C16 -80.5(6) . . . . ?
N3 Fe1 N4 C19 -176.9(6) . . . . ?
N2 Fe1 N4 C19 -90.1(8) . . . . ?
N1 Fe1 N4 C19 -21.8(6) . . . . ?
Br1 Fe1 N4 C19 81.6(6) . . . . ?
N7 Fe2 N5 C33 108.7(8) . . . . ?
N8 Fe2 N5 C33 22.9(7) . . . . ?
N6 Fe2 N5 C33 179.2(7) . . . . ?
Br2 Fe2 N5 C33 -78.6(6) . . . . ?
N7 Fe2 N5 C36 -91.1(8) . . . . ?
N8 Fe2 N5 C36 -176.9(6) . . . . ?
N6 Fe2 N5 C36 -20.6(6) . . . . ?
Br2 Fe2 N5 C36 81.6(6) . . . . ?
N7 Fe2 N6 C38 172.8(7) . . . . ?
N8 Fe2 N6 C38 92.1(9) . . . . ?
N5 Fe2 N6 C38 16.1(7) . . . . ?
Br2 Fe2 N6 C38 -85.6(7) . . . . ?
N7 Fe2 N6 C41 -14.7(6) . . . . ?
N8 Fe2 N6 C41 -95.3(8) . . . . ?
N5 Fe2 N6 C41 -171.3(7) . . . . ?
Br2 Fe2 N6 C41 86.9(6) . . . . ?
N8 Fe2 N7 C43 176.2(7) . . . . ?
N5 Fe2 N7 C43 90.5(9) . . . . ?
N6 Fe2 N7 C43 20.3(7) . . . . ?
Br2 Fe2 N7 C43 -82.2(7) . . . . ?
N8 Fe2 N7 C46 -20.6(6) . . . . ?
N5 Fe2 N7 C46 -106.2(7) . . . . ?
N6 Fe2 N7 C46 -176.4(6) . . . . ?
Br2 Fe2 N7 C46 81.1(6) . . . . ?
N7 Fe2 N8 C48 22.6(7) . . . . ?
N5 Fe2 N8 C48 177.9(7) . . . . ?
N6 Fe2 N8 C48 102.6(8) . . . . ?
Br2 Fe2 N8 C48 -79.6(7) . . . . ?
N7 Fe2 N8 C51 -178.8(7) . . . . ?
N5 Fe2 N8 C51 -23.5(7) . . . . ?
N6 Fe2 N8 C51 -98.8(8) . . . . ?
Br2 Fe2 N8 C51 79.0(6) . . . . ?
C4 N1 C1 C20 -179.6(8) . . . . ?
Fe1 N1 C1 C20 -12.5(12) . . . . ?
C4 N1 C1 C2 -1.8(10) . . . . ?
Fe1 N1 C1 C2 165.3(5) . . . . ?
N1 C1 C2 C3 2.2(9) . . . . ?
C20 C1 C2 C3 180.0(8) . . . . ?
N1 C1 C2 C21 176.1(8) . . . . ?
C20 C1 C2 C21 -6.0(14) . . . . ?
C1 C2 C3 C4 -1.6(9) . . . . ?
C21 C2 C3 C4 -176.2(7) . . . . ?
C1 C2 C3 C23 -179.6(8) . . . . ?
C21 C2 C3 C23 5.8(13) . . . . ?
C1 N1 C4 C3 0.8(9) . . . . ?
Fe1 N1 C4 C3 -166.6(5) . . . . ?
C1 N1 C4 C5 178.9(7) . . . . ?
Fe1 N1 C4 C5 11.5(11) . . . . ?
C2 C3 C4 N1 0.5(9) . . . . ?
C23 C3 C4 N1 178.6(8) . . . . ?
C2 C3 C4 C5 -177.4(7) . . . . ?
C23 C3 C4 C5 0.6(14) . . . . ?
N1 C4 C5 C6 3.4(13) . . . . ?
C3 C4 C5 C6 -178.8(8) . . . . ?
C4 C5 C6 N2 -1.3(13) . . . . ?
C4 C5 C6 C7 176.0(8) . . . . ?
C9 N2 C6 C5 179.8(7) . . . . ?
Fe1 N2 C6 C5 -17.8(11) . . . . ?
C9 N2 C6 C7 2.4(8) . . . . ?
Fe1 N2 C6 C7 164.8(5) . . . . ?
C5 C6 C7 C8 179.8(7) . . . . ?
N2 C6 C7 C8 -2.8(9) . . . . ?
C5 C6 C7 C24 1.3(14) . . . . ?
N2 C6 C7 C24 178.7(8) . . . . ?
C6 C7 C8 C9 1.9(9) . . . . ?
C24 C7 C8 C9 -179.3(7) . . . . ?
C6 C7 C8 C26 -175.0(8) . . . . ?
C24 C7 C8 C26 3.8(13) . . . . ?
C7 C8 C9 C10 178.6(8) . . . . ?
C26 C8 C9 C10 -4.2(15) . . . . ?
C7 C8 C9 N2 -0.6(9) . . . . ?
C26 C8 C9 N2 176.6(7) . . . . ?
C6 N2 C9 C10 179.6(7) . . . . ?
Fe1 N2 C9 C10 15.2(10) . . . . ?
C6 N2 C9 C8 -1.1(8) . . . . ?
Fe1 N2 C9 C8 -165.5(5) . . . . ?
C8 C9 C10 C11 -179.3(9) . . . . ?
N2 C9 C10 C11 -0.2(13) . . . . ?
C14 N3 C11 C10 176.9(7) . . . . ?
Fe1 N3 C11 C10 -18.4(10) . . . . ?
C14 N3 C11 C12 1.4(8) . . . . ?
Fe1 N3 C11 C12 166.1(5) . . . . ?
C9 C10 C11 N3 1.5(13) . . . . ?
C9 C10 C11 C12 176.5(8) . . . . ?
N3 C11 C12 C27 -179.8(7) . . . . ?
C10 C11 C12 C27 4.6(12) . . . . ?
N3 C11 C12 C13 -2.8(8) . . . . ?
C10 C11 C12 C13 -178.4(7) . . . . ?
C27 C12 C13 C14 -179.7(8) . . . . ?
C11 C12 C13 C14 3.3(8) . . . . ?
C27 C12 C13 C29 -2.2(12) . . . . ?
C11 C12 C13 C29 -179.1(6) . . . . ?
C12 C13 C14 C15 179.8(8) . . . . ?
C29 C13 C14 C15 2.5(13) . . . . ?
C12 C13 C14 N3 -2.8(9) . . . . ?
C29 C13 C14 N3 179.8(7) . . . . ?
C11 N3 C14 C15 178.2(8) . . . . ?
Fe1 N3 C14 C15 13.5(11) . . . . ?
C11 N3 C14 C13 0.8(9) . . . . ?
Fe1 N3 C14 C13 -163.9(5) . . . . ?
C13 C14 C15 C16 175.7(8) . . . . ?
N3 C14 C15 C16 -1.3(14) . . . . ?
C19 N4 C16 C15 177.6(7) . . . . ?
Fe1 N4 C16 C15 -16.8(11) . . . . ?
C19 N4 C16 C17 0.3(9) . . . . ?
Fe1 N4 C16 C17 165.9(6) . . . . ?
C14 C15 C16 N4 3.0(13) . . . . ?
C14 C15 C16 C17 -179.9(8) . . . . ?
N4 C16 C17 C18 -1.4(9) . . . . ?
C15 C16 C17 C18 -178.7(7) . . . . ?
N4 C16 C17 C30 -175.2(9) . . . . ?
C15 C16 C17 C30 7.5(15) . . . . ?
C16 C17 C18 C19 2.0(9) . . . . ?
C30 C17 C18 C19 176.4(8) . . . . ?
C16 C17 C18 C32 -178.6(8) . . . . ?
C30 C17 C18 C32 -4.2(14) . . . . ?
C17 C18 C19 C20 175.8(8) . . . . ?
C32 C18 C19 C20 -3.6(14) . . . . ?
C17 C18 C19 N4 -2.0(10) . . . . ?
C32 C18 C19 N4 178.6(7) . . . . ?
C16 N4 C19 C18 1.1(9) . . . . ?
Fe1 N4 C19 C18 -164.4(6) . . . . ?
C16 N4 C19 C20 -176.9(8) . . . . ?
Fe1 N4 C19 C20 17.5(11) . . . . ?
N1 C1 C20 C19 -1.2(15) . . . . ?
C2 C1 C20 C19 -178.7(8) . . . . ?
C18 C19 C20 C1 -178.7(9) . . . . ?
N4 C19 C20 C1 -1.0(14) . . . . ?
C1 C2 C21 C22 -87.5(11) . . . . ?
C3 C2 C21 C22 85.5(10) . . . . ?
C8 C7 C24 C25 83.0(10) . . . . ?
C6 C7 C24 C25 -98.6(11) . . . . ?
C13 C12 C27 C28 -84.4(11) . . . . ?
C11 C12 C27 C28 91.7(10) . . . . ?
C16 C17 C30 C31 93.2(12) . . . . ?
C18 C17 C30 C31 -79.4(11) . . . . ?
C36 N5 C33 C34 -0.4(9) . . . . ?
Fe2 N5 C33 C34 164.1(6) . . . . ?
C36 N5 C33 C52 -179.5(7) . . . . ?
Fe2 N5 C33 C52 -15.1(10) . . . . ?
N5 C33 C34 C53 174.9(9) . . . . ?
C52 C33 C34 C53 -5.9(15) . . . . ?
N5 C33 C34 C35 2.4(10) . . . . ?
C52 C33 C34 C35 -178.5(7) . . . . ?
C33 C34 C35 C36 -3.4(9) . . . . ?
C53 C34 C35 C36 -177.1(7) . . . . ?
C33 C34 C35 C55 178.9(8) . . . . ?
C53 C34 C35 C55 5.1(13) . . . . ?
C34 C35 C36 C37 179.1(7) . . . . ?
C55 C35 C36 C37 -3.3(14) . . . . ?
C34 C35 C36 N5 3.5(9) . . . . ?
C55 C35 C36 N5 -178.9(8) . . . . ?
C33 N5 C36 C35 -2.1(8) . . . . ?
Fe2 N5 C36 C35 -166.1(5) . . . . ?
C33 N5 C36 C37 -178.0(7) . . . . ?
Fe2 N5 C36 C37 18.0(10) . . . . ?
C35 C36 C37 C38 -177.5(8) . . . . ?
N5 C36 C37 C38 -2.2(12) . . . . ?
C36 C37 C38 N6 -2.3(14) . . . . ?
C36 C37 C38 C39 179.7(8) . . . . ?
C41 N6 C38 C37 177.5(8) . . . . ?
Fe2 N6 C38 C37 -8.8(12) . . . . ?
C41 N6 C38 C39 -4.3(9) . . . . ?
Fe2 N6 C38 C39 169.5(5) . . . . ?
C37 C38 C39 C40 -179.4(8) . . . . ?
N6 C38 C39 C40 2.4(10) . . . . ?
C37 C38 C39 C56 1.0(15) . . . . ?
N6 C38 C39 C56 -177.2(9) . . . . ?
C38 C39 C40 C41 0.5(10) . . . . ?
C56 C39 C40 C41 -179.8(8) . . . . ?
C38 C39 C40 C58 -178.2(10) . . . . ?
C56 C39 C40 C58 1.4(16) . . . . ?
C38 N6 C41 C42 -178.8(8) . . . . ?
Fe2 N6 C41 C42 7.2(12) . . . . ?
C38 N6 C41 C40 4.6(9) . . . . ?
Fe2 N6 C41 C40 -169.4(6) . . . . ?
C39 C40 C41 C42 -179.5(9) . . . . ?
C58 C40 C41 C42 -0.7(16) . . . . ?
C39 C40 C41 N6 -3.2(10) . . . . ?
C58 C40 C41 N6 175.6(9) . . . . ?
N6 C41 C42 C43 4.7(16) . . . . ?
C40 C41 C42 C43 -179.4(9) . . . . ?
C46 N7 C43 C42 177.4(8) . . . . ?
Fe2 N7 C43 C42 -16.0(12) . . . . ?
C46 N7 C43 C44 0.9(9) . . . . ?
Fe2 N7 C43 C44 167.5(6) . . . . ?
C41 C42 C43 N7 -1.1(15) . . . . ?
C41 C42 C43 C44 175.3(9) . . . . ?
N7 C43 C44 C45 -2.3(11) . . . . ?
C42 C43 C44 C45 -178.8(8) . . . . ?
N7 C43 C44 C59 178.3(9) . . . . ?
C42 C43 C44 C59 1.8(15) . . . . ?
C59 C44 C45 C46 -177.9(9) . . . . ?
C43 C44 C45 C46 2.6(10) . . . . ?
C59 C44 C45 C61 1.3(16) . . . . ?
C43 C44 C45 C61 -178.2(9) . . . . ?
C44 C45 C46 C47 173.3(9) . . . . ?
C61 C45 C46 C47 -5.9(17) . . . . ?
C44 C45 C46 N7 -2.3(11) . . . . ?
C61 C45 C46 N7 178.5(8) . . . . ?
C43 N7 C46 C45 0.9(9) . . . . ?
Fe2 N7 C46 C45 -166.8(6) . . . . ?
C43 N7 C46 C47 -175.5(7) . . . . ?
Fe2 N7 C46 C47 16.9(10) . . . . ?
C45 C46 C47 C48 176.3(10) . . . . ?
N7 C46 C47 C48 -8.2(13) . . . . ?
C51 N8 C48 C47 176.0(7) . . . . ?
Fe2 N8 C48 C47 -22.1(11) . . . . ?
C51 N8 C48 C49 3.0(9) . . . . ?
Fe2 N8 C48 C49 164.9(5) . . . . ?
C46 C47 C48 N8 11.8(15) . . . . ?
C46 C47 C48 C49 -175.7(8) . . . . ?
N8 C48 C49 C62 -177.8(9) . . . . ?
C47 C48 C49 C62 8.8(14) . . . . ?
N8 C48 C49 C50 -3.8(8) . . . . ?
C47 C48 C49 C50 -177.1(7) . . . . ?
C62 C49 C50 C51 178.0(8) . . . . ?
C48 C49 C50 C51 3.0(8) . . . . ?
C62 C49 C50 C64 -5.6(12) . . . . ?
C48 C49 C50 C64 179.4(7) . . . . ?
C49 C50 C51 C52 178.4(7) . . . . ?
C64 C50 C51 C52 2.1(13) . . . . ?
C49 C50 C51 N8 -1.6(9) . . . . ?
C64 C50 C51 N8 -177.8(7) . . . . ?
C48 N8 C51 C52 179.2(7) . . . . ?
Fe2 N8 C51 C52 17.3(11) . . . . ?
C48 N8 C51 C50 -0.9(9) . . . . ?
Fe2 N8 C51 C50 -162.8(5) . . . . ?
C50 C51 C52 C33 -179.9(7) . . . . ?
N8 C51 C52 C33 0.1(13) . . . . ?
N5 C33 C52 C51 -1.3(12) . . . . ?
C34 C33 C52 C51 179.5(8) . . . . ?
C33 C34 C53 C54 -78.9(13) . . . . ?
C35 C34 C53 C54 92.5(10) . . . . ?
C40 C39 C56 C57 90.0(11) . . . . ?
C38 C39 C56 C57 -90.4(12) . . . . ?
C45 C44 C59 C60 -98.7(13) . . . . ?
C43 C44 C59 C60 80.6(16) . . . . ?
C50 C49 C62 C63 -90.9(12) . . . . ?
C48 C49 C62 C63 82.0(14) . . . . ?
